data_4111208
loop_
_publ_author_name
'Andreas Franken'
'Thomas D. McGrath'
'F. Gordon A. Stone'

_publ_contact_author_address
; Department of Chemistry and Biochemistry
  Baylor University
  One Bear Place # 97348
  Waco
  TX, 76798-7348
  USA
;
_publ_contact_author_email Gordon_Stone@baylor.edu
_publ_contact_author_fax '+1 254 710 2403'
_publ_contact_author_name 'Prof. F. Gordon A. Stone'
_publ_contact_author_phone '+1 254 710 4427'
_publ_section_title
;
 Iridium-Iron-Monocarborane Clusters from Oxidative Insertion Reactions of
 [IrCl(CO)(PPh~3~)~2~] with Ferracarborane Anions
;
_journal_name_full 'Journal of the American Chemical Society'
_journal_page_first 16169
_journal_page_last 16177
_journal_paper_doi 10.1021/ja065042n
_journal_volume 128
_journal_year 2006
_chemical_formula_moiety 'C43 H38 B7 Fe2 Ir O6 P2, C5 H12'
_chemical_formula_sum 'C48 H50 B7 Fe2 Ir O6 P2'
_chemical_formula_weight 1164.39
_chemical_name_systematic
; 
 ? 
;
_space_group_IT_number 2
_symmetry_cell_setting triclinic
_symmetry_space_group_name_Hall '-P 1'
_symmetry_space_group_name_H-M 'P -1'
_atom_sites_solution_hydrogens geom
_atom_sites_solution_primary direct
_atom_sites_solution_secondary difmap
_audit_creation_date ' 2006'
_audit_creation_method SHELXL-97
_audit_update_record
;
 ?
;
_cell_angle_alpha 72.062(4)
_cell_angle_beta 82.995(4)
_cell_angle_gamma 82.308(3)
_cell_formula_units_Z 2
_cell_length_a 10.7087(7)
_cell_length_b 15.2385(10)
_cell_length_c 16.2322(12)
_cell_measurement_reflns_used 5801
_cell_measurement_temperature 110(2)
_cell_measurement_theta_max 25.91
_cell_measurement_theta_min 2.31
_cell_volume 2488.2(3)
_computing_cell_refinement 'Bruker APEX2 (Bruker, 2003)'
_computing_data_collection 'Bruker APEX2 (Bruker, 2003)'
_computing_data_reduction 'Bruker APEX2 (Bruker, 2003)'
_computing_molecular_graphics 'Bruker SHELXTL (Bruker, 2001)'
_computing_publication_material 'Bruker SHELXTL (Bruker, 2001)'
_computing_structure_refinement 'Bruker SHELXTL (Bruker, 2001)'
_computing_structure_solution 'Bruker SHELXTL (Bruker, 2001)'
_diffrn_ambient_temperature 110(2)
_diffrn_measured_fraction_theta_full 0.996
_diffrn_measured_fraction_theta_max 0.966
_diffrn_measurement_device_type 'Bruker-Nonius X8 APEX CCD area detector'
_diffrn_measurement_method 'phi and omega scans'
_diffrn_radiation_monochromator graphite
_diffrn_radiation_source 'fine-focus sealed tube'
_diffrn_radiation_type MoK\a
_diffrn_radiation_wavelength 0.71073
_diffrn_reflns_av_R_equivalents 0.0733
_diffrn_reflns_av_sigmaI/netI 0.0973
_diffrn_reflns_limit_h_max 14
_diffrn_reflns_limit_h_min -15
_diffrn_reflns_limit_k_max 18
_diffrn_reflns_limit_k_min -21
_diffrn_reflns_limit_l_max 22
_diffrn_reflns_limit_l_min -22
_diffrn_reflns_number 44566
_diffrn_reflns_theta_full 25.00
_diffrn_reflns_theta_max 30.07
_diffrn_reflns_theta_min 2.71
_exptl_absorpt_coefficient_mu 3.354
_exptl_absorpt_correction_T_max 0.942
_exptl_absorpt_correction_T_min 0.744
_exptl_absorpt_correction_type multi-scan
_exptl_absorpt_process_details 'SADABS (Bruker, 2003)'
_exptl_crystal_colour orange
_exptl_crystal_density_diffrn 1.554
_exptl_crystal_description prism
_exptl_crystal_F_000 1160
_exptl_crystal_size_max 0.09
_exptl_crystal_size_mid 0.05
_exptl_crystal_size_min 0.02
_refine_diff_density_max 1.006
_refine_diff_density_min -0.859
_refine_diff_density_rms 0.177
_refine_ls_extinction_method none
_refine_ls_goodness_of_fit_ref 0.995
_refine_ls_hydrogen_treatment mixed
_refine_ls_matrix_type full
_refine_ls_number_parameters 629
_refine_ls_number_reflns 14109
_refine_ls_number_restraints 67
_refine_ls_restrained_S_all 0.998
_refine_ls_R_factor_all 0.0770
_refine_ls_R_factor_gt 0.0461
_refine_ls_shift/su_max 0.002
_refine_ls_shift/su_mean 0.000
_refine_ls_structure_factor_coef Fsqd
_refine_ls_weighting_details 'calc w=1/[\s^2^(Fo^2^)+(0.0280P)^2^+0.0000P] where P=(Fo^2^+2Fc^2^)/3'
_refine_ls_weighting_scheme calc
_refine_ls_wR_factor_gt 0.0739
_refine_ls_wR_factor_ref 0.0827
_reflns_number_gt 10670
_reflns_number_total 14109
_reflns_threshold_expression >2sigma(I)
_cod_data_source_file ja065042nsi20060713_084538.cif
_cod_data_source_block 6
_cod_original_sg_symbol_H-M 'P -1 '
_cod_database_code 4111208

loop_
_symmetry_equiv_pos_as_xyz
'x, y, z'
'-x, -y, -z'

loop_
_atom_site_label
_atom_site_type_symbol
_atom_site_fract_x
_atom_site_fract_y
_atom_site_fract_z
_atom_site_U_iso_or_equiv
_atom_site_adp_type
_atom_site_occupancy
_atom_site_symmetry_multiplicity
_atom_site_calc_flag
_atom_site_refinement_flags
_atom_site_disorder_assembly
_atom_site_disorder_group
Ir1 Ir 0.622974(15) 0.748518(11) 0.687533(11) 0.01211(5) Uani 1 1 d . . .
C11 C 0.5374(4) 0.6233(3) 0.7436(3) 0.0194(9) Uani 1 1 d . . .
C12 C 0.4054(4) 0.6260(3) 0.7583(3) 0.0218(10) Uani 1 1 d . . .
H12 H 0.3556 0.6843 0.7460 0.026 Uiso 1 1 calc R . .
C13 C 0.3454(5) 0.5444(4) 0.7907(3) 0.0335(12) Uani 1 1 d . . .
H13 H 0.2558 0.5484 0.8002 0.040 Uiso 1 1 calc R . .
C14 C 0.4137(5) 0.4595(4) 0.8089(3) 0.0367(13) Uani 1 1 d . . .
H14 H 0.3721 0.4045 0.8299 0.044 Uiso 1 1 calc R . .
C15 C 0.5434(5) 0.4546(3) 0.7964(3) 0.0327(12) Uani 1 1 d . . .
H15 H 0.5920 0.3959 0.8101 0.039 Uiso 1 1 calc R . .
C16 C 0.6045(4) 0.5357(3) 0.7637(3) 0.0222(10) Uani 1 1 d . . .
H16 H 0.6942 0.5307 0.7549 0.027 Uiso 1 1 calc R . .
C21 C 0.4747(4) 0.8008(3) 0.6275(3) 0.0152(8) Uani 1 1 d . . .
O21 O 0.3888(3) 0.8322(2) 0.5893(2) 0.0231(7) Uani 1 1 d . . .
C1 C 0.6129(4) 1.0861(3) 0.6357(3) 0.0213(10) Uani 1 1 d . . .
H1 H 0.612(4) 1.142(3) 0.593(3) 0.026 Uiso 1 1 d . . .
B2 B 0.6832(5) 1.0642(4) 0.7226(4) 0.0230(11) Uani 1 1 d . . .
H2 H 0.738(4) 1.119(3) 0.726(3) 0.028 Uiso 1 1 d . . .
B3 B 0.5020(5) 1.0608(4) 0.7106(3) 0.0213(11) Uani 1 1 d . . .
H3 H 0.425(4) 1.111(3) 0.706(3) 0.026 Uiso 1 1 d . . .
B4 B 0.5531(4) 0.9972(3) 0.6313(3) 0.0159(10) Uani 1 1 d . . .
H4 H 0.513(4) 0.998(3) 0.572(3) 0.019 Uiso 1 1 d . . .
B5 B 0.7207(5) 1.0006(3) 0.6417(4) 0.0189(11) Uani 1 1 d . . .
H5 H 0.801(4) 1.002(3) 0.598(3) 0.023 Uiso 1 1 d . . .
B7 B 0.4924(5) 0.9388(3) 0.7422(3) 0.0189(10) Uani 1 1 d . . .
H7 H 0.388(4) 0.923(3) 0.745(3) 0.023 Uiso 1 1 d . . .
B8 B 0.6444(4) 0.8979(3) 0.6931(3) 0.0139(9) Uani 1 1 d . . .
H8 H 0.687(4) 0.847(3) 0.645(3) 0.017 Uiso 1 1 d . . .
B9 B 0.7325(5) 0.9416(3) 0.7572(3) 0.0186(10) Uani 1 1 d . . .
H9 H 0.824(4) 0.924(3) 0.779(3) 0.022 Uiso 1 1 d . . .
Fe6 Fe 0.57054(6) 0.98815(4) 0.83734(4) 0.02041(14) Uani 1 1 d . . .
C61 C 0.6909(5) 0.9708(3) 0.9107(3) 0.0301(11) Uani 1 1 d . . .
O61 O 0.7698(3) 0.9633(2) 0.9536(3) 0.0447(10) Uani 1 1 d . . .
C62 C 0.4470(5) 0.9339(3) 0.9139(3) 0.0285(11) Uani 1 1 d . . .
O62 O 0.3683(3) 0.9015(3) 0.9629(2) 0.0420(9) Uani 1 1 d . . .
C63 C 0.5188(4) 1.1010(4) 0.8464(3) 0.0297(11) Uani 1 1 d . . .
O63 O 0.4862(3) 1.1731(2) 0.8531(2) 0.0411(9) Uani 1 1 d . . .
Fe10 Fe 0.61509(5) 0.82502(4) 0.82002(4) 0.01419(13) Uani 1 1 d . . .
C101 C 0.6745(4) 0.7875(3) 0.9245(3) 0.0212(10) Uani 1 1 d . . .
O101 O 0.7111(3) 0.7606(2) 0.9919(2) 0.0341(8) Uani 1 1 d . . .
C102 C 0.4777(4) 0.7678(3) 0.8618(3) 0.0185(9) Uani 1 1 d . . .
O102 O 0.3857(3) 0.7342(2) 0.8914(2) 0.0262(7) Uani 1 1 d . . .
P1 P 0.76101(9) 0.71519(7) 0.79348(7) 0.0136(2) Uani 1 1 d . . .
C111 C 0.9182(4) 0.7536(3) 0.7706(3) 0.0145(8) Uani 1 1 d . . .
C112 C 0.9678(4) 0.7944(3) 0.6862(3) 0.0183(9) Uani 1 1 d . . .
H112 H 0.9224 0.7968 0.6387 0.022 Uiso 1 1 calc R . .
C113 C 1.0827(4) 0.8316(3) 0.6706(3) 0.0220(10) Uani 1 1 d . . .
H113 H 1.1166 0.8581 0.6126 0.026 Uiso 1 1 calc R . .
C114 C 1.1474(4) 0.8301(3) 0.7393(3) 0.0230(10) Uani 1 1 d . . .
H114 H 1.2260 0.8557 0.7286 0.028 Uiso 1 1 calc R . .
C115 C 1.0985(4) 0.7915(3) 0.8238(3) 0.0225(10) Uani 1 1 d . . .
H115 H 1.1427 0.7919 0.8710 0.027 Uiso 1 1 calc R . .
C116 C 0.9843(4) 0.7518(3) 0.8399(3) 0.0198(10) Uani 1 1 d . . .
H116 H 0.9519 0.7237 0.8979 0.024 Uiso 1 1 calc R . .
C121 C 0.7828(4) 0.6027(3) 0.8740(3) 0.0173(9) Uani 1 1 d . . .
C122 C 0.8976(4) 0.5472(3) 0.8755(3) 0.0212(10) Uani 1 1 d . . .
H122 H 0.9675 0.5699 0.8362 0.025 Uiso 1 1 calc R . .
C123 C 0.9105(4) 0.4589(3) 0.9341(3) 0.0295(12) Uani 1 1 d . . .
H123 H 0.9887 0.4211 0.9348 0.035 Uiso 1 1 calc R . .
C124 C 0.8092(5) 0.4264(3) 0.9913(3) 0.0331(12) Uani 1 1 d . . .
H124 H 0.8179 0.3656 1.0307 0.040 Uiso 1 1 calc R . .
C125 C 0.6956(4) 0.4806(3) 0.9923(3) 0.0286(11) Uani 1 1 d . . .
H125 H 0.6274 0.4581 1.0333 0.034 Uiso 1 1 calc R . .
C126 C 0.6816(4) 0.5682(3) 0.9331(3) 0.0198(9) Uani 1 1 d . . .
H126 H 0.6027 0.6052 0.9327 0.024 Uiso 1 1 calc R . .
P2 P 0.71838(10) 0.69374(7) 0.57458(7) 0.0138(2) Uani 1 1 d . . .
C211 C 0.8243(4) 0.5864(3) 0.6003(3) 0.0173(9) Uani 1 1 d . . .
C212 C 0.9269(4) 0.5780(3) 0.6475(3) 0.0237(10) Uani 1 1 d . . .
H212 H 0.9417 0.6278 0.6675 0.028 Uiso 1 1 calc R . .
C213 C 1.0083(4) 0.4967(3) 0.6656(3) 0.0320(12) Uani 1 1 d . . .
H213 H 1.0803 0.4920 0.6962 0.038 Uiso 1 1 calc R . .
C214 C 0.9853(5) 0.4225(3) 0.6393(3) 0.0340(12) Uani 1 1 d . . .
H214 H 1.0405 0.3667 0.6523 0.041 Uiso 1 1 calc R . .
C215 C 0.8825(4) 0.4305(3) 0.5945(4) 0.0324(12) Uani 1 1 d . . .
H215 H 0.8655 0.3794 0.5773 0.039 Uiso 1 1 calc R . .
C216 C 0.8027(4) 0.5118(3) 0.5738(3) 0.0243(10) Uani 1 1 d . . .
H216 H 0.7328 0.5167 0.5413 0.029 Uiso 1 1 calc R . .
C221 C 0.6109(4) 0.6747(3) 0.5039(3) 0.0177(9) Uani 1 1 d . . .
C222 C 0.4968(4) 0.6384(3) 0.5386(3) 0.0221(10) Uani 1 1 d . . .
H222 H 0.4731 0.6251 0.5992 0.027 Uiso 1 1 calc R . .
C223 C 0.4180(4) 0.6217(3) 0.4846(3) 0.0305(12) Uani 1 1 d . . .
H223 H 0.3396 0.5977 0.5083 0.037 Uiso 1 1 calc R . .
C224 C 0.4524(4) 0.6396(3) 0.3963(3) 0.0295(11) Uani 1 1 d . . .
H224 H 0.3982 0.6278 0.3597 0.035 Uiso 1 1 calc R . .
C225 C 0.5656(5) 0.6746(3) 0.3622(3) 0.0310(12) Uani 1 1 d . . .
H225 H 0.5897 0.6866 0.3018 0.037 Uiso 1 1 calc R . .
C226 C 0.6447(4) 0.6925(3) 0.4148(3) 0.0245(10) Uani 1 1 d . . .
H226 H 0.7225 0.7171 0.3904 0.029 Uiso 1 1 calc R . .
C231 C 0.8132(4) 0.7799(3) 0.4990(3) 0.0145(8) Uani 1 1 d . . .
C232 C 0.7528(4) 0.8679(3) 0.4620(3) 0.0215(10) Uani 1 1 d . . .
H232 H 0.6650 0.8808 0.4762 0.026 Uiso 1 1 calc R . .
C233 C 0.8197(4) 0.9363(3) 0.4048(3) 0.0262(10) Uani 1 1 d . . .
H233 H 0.7773 0.9957 0.3794 0.031 Uiso 1 1 calc R . .
C234 C 0.9484(4) 0.9190(3) 0.3841(3) 0.0248(10) Uani 1 1 d . . .
H234 H 0.9941 0.9663 0.3447 0.030 Uiso 1 1 calc R . .
C235 C 1.0092(4) 0.8325(3) 0.4212(3) 0.0257(11) Uani 1 1 d . . .
H235 H 1.0976 0.8208 0.4081 0.031 Uiso 1 1 calc R . .
C236 C 0.9432(4) 0.7627(3) 0.4771(3) 0.0216(10) Uani 1 1 d . . .
H236 H 0.9857 0.7029 0.5008 0.026 Uiso 1 1 calc R . .
C1S C 1.1753(10) 0.7491(7) 0.1476(8) 0.137(4) Uani 0.56(2) 1 d PDU A 1
H1S1 H 1.2442 0.7867 0.1444 0.205 Uiso 0.56(2) 1 calc PR A 1
H1S2 H 1.2089 0.6944 0.1291 0.205 Uiso 0.56(2) 1 calc PR A 1
H1S3 H 1.1371 0.7293 0.2075 0.205 Uiso 0.56(2) 1 calc PR A 1
C2S C 1.0635(18) 0.8133(15) 0.081(2) 0.221(12) Uani 0.56(2) 1 d PDU A 1
H2S1 H 1.0756 0.8801 0.0619 0.265 Uiso 0.56(2) 1 calc PR A 1
H2S2 H 1.0629 0.7918 0.0293 0.265 Uiso 0.56(2) 1 calc PR A 1
C3S C 0.9450(14) 0.7937(10) 0.1413(11) 0.203(7) Uani 0.56(2) 1 d PDU A 1
H3S1 H 0.8856 0.7794 0.1061 0.243 Uiso 0.56(2) 1 calc PR A 1
H3S2 H 0.9686 0.7343 0.1854 0.243 Uiso 0.56(2) 1 calc PR A 1
C1SA C 1.1753(10) 0.7491(7) 0.1476(8) 0.137(4) Uani 0.44(2) 1 d PDU A 2
H1SX H 1.2549 0.7775 0.1375 0.205 Uiso 0.44(2) 1 calc PR A 2
H1SY H 1.1603 0.7339 0.0954 0.205 Uiso 0.44(2) 1 calc PR A 2
H1SZ H 1.1807 0.6923 0.1967 0.205 Uiso 0.44(2) 1 calc PR A 2
C2SA C 1.070(2) 0.8149(13) 0.1675(19) 0.132(8) Uani 0.44(2) 1 d PDU A 2
H2S3 H 1.0870 0.8792 0.1350 0.158 Uiso 0.44(2) 1 calc PR A 2
H2S4 H 1.0619 0.8088 0.2303 0.158 Uiso 0.44(2) 1 calc PR A 2
C3SA C 0.9450(14) 0.7937(10) 0.1413(11) 0.203(7) Uani 0.44(2) 1 d PDU A 2
H3SX H 0.9365 0.8179 0.0780 0.243 Uiso 0.44(2) 1 calc PR A 2
H3SY H 0.9316 0.7271 0.1631 0.243 Uiso 0.44(2) 1 calc PR A 2
C4S C 0.8732(15) 0.8447(10) 0.1864(9) 0.194(6) Uani 1 1 d DU . .
H4S1 H 0.8938 0.8194 0.2477 0.232 Uiso 1 1 calc R A 1
H4S2 H 0.7839 0.8350 0.1853 0.232 Uiso 1 1 calc R A 1
C5S C 0.8820(9) 0.9517(7) 0.1581(6) 0.124(4) Uani 1 1 d DU A .
H5S1 H 0.8206 0.9800 0.1948 0.186 Uiso 1 1 calc R . .
H5S2 H 0.8634 0.9786 0.0972 0.186 Uiso 1 1 calc R . .
H5S3 H 0.9675 0.9635 0.1645 0.186 Uiso 1 1 calc R . .

loop_
_atom_site_aniso_label
_atom_site_aniso_U_11
_atom_site_aniso_U_22
_atom_site_aniso_U_33
_atom_site_aniso_U_23
_atom_site_aniso_U_13
_atom_site_aniso_U_12
Ir1 0.01184(7) 0.01221(8) 0.01227(8) -0.00328(6) -0.00176(5) -0.00134(5)
C11 0.025(2) 0.018(2) 0.017(2) -0.0045(18) -0.0006(18) -0.0099(18)
C12 0.022(2) 0.029(3) 0.014(2) -0.001(2) -0.0001(18) -0.0107(19)
C13 0.034(3) 0.053(4) 0.019(3) -0.013(2) 0.008(2) -0.025(3)
C14 0.053(3) 0.034(3) 0.028(3) -0.009(2) 0.008(3) -0.030(3)
C15 0.055(3) 0.020(3) 0.023(3) -0.005(2) -0.001(2) -0.011(2)
C16 0.029(2) 0.021(2) 0.017(2) -0.0043(19) 0.0003(19) -0.0092(19)
C21 0.019(2) 0.017(2) 0.011(2) -0.0071(17) 0.0020(17) -0.0029(17)
O21 0.0192(15) 0.0281(18) 0.0223(17) -0.0067(14) -0.0082(14) 0.0003(13)
C1 0.029(2) 0.015(2) 0.020(2) -0.0063(19) -0.003(2) 0.0004(19)
B2 0.027(3) 0.017(3) 0.028(3) -0.010(2) -0.006(2) -0.003(2)
B3 0.024(3) 0.020(3) 0.023(3) -0.011(2) -0.007(2) 0.005(2)
B4 0.018(2) 0.016(2) 0.015(2) -0.005(2) -0.0046(19) 0.0013(19)
B5 0.017(2) 0.014(3) 0.027(3) -0.008(2) -0.003(2) -0.0048(19)
B7 0.020(2) 0.019(3) 0.019(3) -0.007(2) -0.006(2) 0.002(2)
B8 0.015(2) 0.013(2) 0.015(2) -0.0073(19) -0.0047(19) 0.0017(18)
B9 0.018(2) 0.022(3) 0.020(3) -0.011(2) -0.005(2) -0.003(2)
Fe6 0.0236(3) 0.0215(3) 0.0188(3) -0.0110(3) -0.0053(3) 0.0038(3)
C61 0.040(3) 0.028(3) 0.031(3) -0.021(2) -0.014(2) 0.008(2)
O61 0.050(2) 0.047(2) 0.052(3) -0.033(2) -0.032(2) 0.0140(18)
C62 0.036(3) 0.027(3) 0.025(3) -0.015(2) -0.001(2) 0.005(2)
O62 0.047(2) 0.045(2) 0.031(2) -0.0152(18) 0.0157(18) -0.0012(18)
C63 0.034(3) 0.036(3) 0.022(3) -0.013(2) -0.008(2) 0.002(2)
O63 0.057(2) 0.028(2) 0.045(2) -0.0226(18) -0.017(2) 0.0149(18)
Fe10 0.0134(3) 0.0166(3) 0.0128(3) -0.0049(2) -0.0021(2) 0.0000(2)
C101 0.024(2) 0.023(2) 0.019(2) -0.011(2) -0.0006(19) -0.0003(19)
O101 0.045(2) 0.041(2) 0.0190(19) -0.0102(16) -0.0156(16) 0.0045(17)
C102 0.015(2) 0.019(2) 0.017(2) -0.0015(18) -0.0007(17) 0.0026(17)
O102 0.0180(16) 0.0305(19) 0.0258(19) -0.0032(15) -0.0013(14) -0.0002(14)
P1 0.0129(5) 0.0134(5) 0.0130(6) -0.0014(4) -0.0018(4) -0.0016(4)
C111 0.0123(19) 0.011(2) 0.020(2) -0.0043(17) -0.0011(17) -0.0012(15)
C112 0.018(2) 0.016(2) 0.022(2) -0.0079(19) -0.0027(18) -0.0007(17)
C113 0.018(2) 0.019(2) 0.025(3) -0.0027(19) 0.0027(19) -0.0047(18)
C114 0.015(2) 0.017(2) 0.036(3) -0.004(2) -0.005(2) -0.0014(17)
C115 0.016(2) 0.020(2) 0.031(3) -0.004(2) -0.0111(19) -0.0006(18)
C116 0.017(2) 0.014(2) 0.026(3) 0.0001(19) -0.0058(18) -0.0015(17)
C121 0.022(2) 0.014(2) 0.016(2) -0.0018(18) -0.0082(18) -0.0011(17)
C122 0.021(2) 0.017(2) 0.025(3) -0.0017(19) -0.0066(19) -0.0014(18)
C123 0.027(2) 0.017(2) 0.038(3) 0.002(2) -0.012(2) 0.002(2)
C124 0.042(3) 0.018(2) 0.033(3) 0.009(2) -0.017(2) -0.008(2)
C125 0.030(3) 0.030(3) 0.024(3) -0.002(2) -0.003(2) -0.010(2)
C126 0.020(2) 0.021(2) 0.019(2) -0.0065(19) -0.0028(18) -0.0038(18)
P2 0.0158(5) 0.0114(5) 0.0148(6) -0.0047(4) -0.0020(4) -0.0011(4)
C211 0.020(2) 0.013(2) 0.018(2) -0.0061(18) 0.0014(18) 0.0009(17)
C212 0.025(2) 0.019(2) 0.027(3) -0.010(2) -0.003(2) 0.0021(19)
C213 0.028(3) 0.028(3) 0.037(3) -0.008(2) -0.010(2) 0.008(2)
C214 0.035(3) 0.018(3) 0.045(3) -0.007(2) -0.002(2) 0.006(2)
C215 0.033(3) 0.019(3) 0.051(4) -0.017(2) -0.006(2) -0.001(2)
C216 0.022(2) 0.020(2) 0.032(3) -0.012(2) 0.002(2) -0.0025(19)
C221 0.019(2) 0.018(2) 0.018(2) -0.0069(18) -0.0049(18) -0.0025(17)
C222 0.026(2) 0.021(2) 0.020(2) -0.0066(19) 0.0014(19) -0.0087(19)
C223 0.030(3) 0.032(3) 0.036(3) -0.015(2) -0.003(2) -0.013(2)
C224 0.036(3) 0.031(3) 0.029(3) -0.014(2) -0.013(2) -0.009(2)
C225 0.048(3) 0.028(3) 0.020(3) -0.008(2) -0.006(2) -0.011(2)
C226 0.030(2) 0.021(2) 0.023(3) -0.008(2) 0.001(2) -0.006(2)
C231 0.016(2) 0.015(2) 0.013(2) -0.0036(17) -0.0021(16) -0.0006(16)
C232 0.021(2) 0.021(2) 0.022(2) -0.006(2) -0.0033(19) 0.0003(18)
C233 0.027(2) 0.024(3) 0.024(3) -0.002(2) -0.004(2) -0.002(2)
C234 0.026(2) 0.024(3) 0.021(3) 0.000(2) 0.004(2) -0.012(2)
C235 0.018(2) 0.025(3) 0.032(3) -0.005(2) 0.006(2) -0.0065(19)
C236 0.021(2) 0.020(2) 0.022(2) -0.0068(19) 0.0026(19) 0.0034(18)
C1S 0.140(7) 0.091(7) 0.188(12) -0.049(8) 0.014(8) -0.053(6)
C2S 0.125(17) 0.132(19) 0.41(3) -0.13(2) -0.028(13) 0.072(14)
C3S 0.199(10) 0.208(12) 0.205(16) -0.093(11) -0.096(11) 0.114(11)
C1SA 0.140(7) 0.091(7) 0.188(12) -0.049(8) 0.014(8) -0.053(6)
C2SA 0.244(13) 0.048(12) 0.13(2) -0.065(14) 0.003(19) -0.039(13)
C3SA 0.199(10) 0.208(12) 0.205(16) -0.093(11) -0.096(11) 0.114(11)
C4S 0.269(13) 0.194(11) 0.121(11) -0.074(10) -0.027(11) 0.037(13)
C5S 0.119(8) 0.183(9) 0.068(6) -0.055(7) -0.038(6) 0.068(8)

loop_
_atom_type_symbol
_atom_type_description
_atom_type_scat_dispersion_real
_atom_type_scat_dispersion_imag
_atom_type_scat_source
C C 0.0033 0.0016 'International Tables Vol C Tables 4.2.6.8 and 6.1.1.4'
H H 0.0000 0.0000 'International Tables Vol C Tables 4.2.6.8 and 6.1.1.4'
B B 0.0013 0.0007 'International Tables Vol C Tables 4.2.6.8 and 6.1.1.4'
O O 0.0106 0.0060 'International Tables Vol C Tables 4.2.6.8 and 6.1.1.4'
P P 0.1023 0.0942 'International Tables Vol C Tables 4.2.6.8 and 6.1.1.4'
Fe Fe 0.3463 0.8444 'International Tables Vol C Tables 4.2.6.8 and 6.1.1.4'
Ir Ir -1.4442 7.9887 'International Tables Vol C Tables 4.2.6.8 and 6.1.1.4'

loop_
_geom_angle_atom_site_label_1
_geom_angle_atom_site_label_2
_geom_angle_atom_site_label_3
_geom_angle
H8 Ir1 C21 90.7(13)
H8 Ir1 C11 179.1(14)
C21 Ir1 C11 88.83(17)
H8 Ir1 P1 86.4(13)
C21 Ir1 P1 158.56(12)
C11 Ir1 P1 93.73(12)
H8 Ir1 P2 90.7(14)
C21 Ir1 P2 92.34(12)
C11 Ir1 P2 90.09(12)
P1 Ir1 P2 108.92(4)
H8 Ir1 B8 31.5(14)
C21 Ir1 B8 87.47(16)
C11 Ir1 B8 147.64(17)
P1 Ir1 B8 79.01(11)
P2 Ir1 B8 122.17(12)
H8 Ir1 Fe10 74.4(14)
C21 Ir1 Fe10 106.86(12)
C11 Ir1 Fe10 104.99(12)
P1 Ir1 Fe10 51.96(3)
P2 Ir1 Fe10 155.54(3)
B8 Ir1 Fe10 46.23(12)
C16 C11 C12 116.3(4)
C16 C11 Ir1 123.9(3)
C12 C11 Ir1 119.8(3)
C13 C12 C11 121.3(4)
C14 C13 C12 121.1(5)
C13 C14 C15 119.0(4)
C14 C15 C16 120.5(5)
C11 C16 C15 121.9(4)
O21 C21 Ir1 177.8(4)
B3 C1 B4 70.1(3)
B3 C1 B2 76.8(3)
B4 C1 B2 111.4(4)
B3 C1 B5 111.7(4)
B4 C1 B5 69.7(3)
B2 C1 B5 69.8(3)
C1 B2 B9 107.6(4)
C1 B2 B5 55.2(3)
B9 B2 B5 60.2(3)
C1 B2 B3 51.2(3)
B9 B2 B3 99.6(3)
B5 B2 B3 87.5(3)
C1 B2 Fe6 112.0(3)
B9 B2 Fe6 66.7(2)
B5 B2 Fe6 112.2(3)
B3 B2 Fe6 62.8(2)
C1 B3 B7 108.9(4)
C1 B3 B4 55.2(3)
B7 B3 B4 60.7(3)
C1 B3 B2 52.0(3)
B7 B3 B2 100.8(3)
B4 B3 B2 87.7(3)
C1 B3 Fe6 112.9(3)
B7 B3 Fe6 66.7(2)
B4 B3 Fe6 112.1(3)
B2 B3 Fe6 63.1(2)
C1 B4 B8 107.1(3)
C1 B4 B7 106.4(3)
B8 B4 B7 61.4(3)
C1 B4 B3 54.7(3)
B8 B4 B3 102.2(3)
B7 B4 B3 58.4(3)
C1 B4 B5 55.4(3)
B8 B4 B5 59.3(3)
B7 B4 B5 103.2(3)
B3 B4 B5 92.5(3)
C1 B5 B8 106.3(3)
C1 B5 B9 106.4(4)
B8 B5 B9 60.0(3)
C1 B5 B4 54.9(3)
B8 B5 B4 58.9(3)
B9 B5 B4 101.7(3)
C1 B5 B2 55.0(3)
B8 B5 B2 101.8(4)
B9 B5 B2 59.0(3)
B4 B5 B2 92.3(3)
B3 B7 B4 60.9(3)
B3 B7 B8 101.5(3)
B4 B7 B8 58.0(3)
B3 B7 Fe10 129.9(3)
B4 B7 Fe10 117.5(3)
B8 B7 Fe10 59.7(2)
B3 B7 Fe6 65.3(2)
B4 B7 Fe6 111.2(3)
B8 B7 Fe6 97.1(2)
Fe10 B7 Fe6 71.48(15)
H8 B8 B4 109.1(18)
H8 B8 B5 102.3(18)
B4 B8 B5 61.9(3)
H8 B8 B9 127.5(17)
B4 B8 B9 104.7(3)
B5 B8 B9 61.1(3)
H8 B8 B7 139.8(17)
B4 B8 B7 60.6(3)
B5 B8 B7 104.5(3)
B9 B8 B7 91.9(3)
H8 B8 Fe10 112.9(18)
B4 B8 Fe10 128.9(3)
B5 B8 Fe10 131.2(3)
B9 B8 Fe10 70.8(2)
B7 B8 Fe10 68.6(2)
H8 B8 Ir1 42.3(17)
B4 B8 Ir1 121.5(3)
B5 B8 Ir1 144.6(3)
B9 B8 Ir1 133.6(3)
B7 B8 Ir1 106.4(3)
Fe10 B8 Ir1 76.93(15)
B2 B9 B8 102.5(3)
B2 B9 B5 60.9(3)
B8 B9 B5 59.0(3)
B2 B9 Fe6 65.0(2)
B8 B9 Fe6 97.9(3)
B5 B9 Fe6 111.4(3)
B2 B9 Fe10 128.7(3)
B8 B9 Fe10 59.3(2)
B5 B9 Fe10 117.8(3)
Fe6 B9 Fe10 70.57(15)
C63 Fe6 C61 92.1(2)
C63 Fe6 C62 94.2(2)
C61 Fe6 C62 98.9(2)
C63 Fe6 B3 77.4(2)
C61 Fe6 B3 148.1(2)
C62 Fe6 B3 111.7(2)
C63 Fe6 B2 83.3(2)
C61 Fe6 B2 95.2(2)
C62 Fe6 B2 165.8(2)
B3 Fe6 B2 54.10(19)
C63 Fe6 B7 120.0(2)
C61 Fe6 B7 147.22(19)
C62 Fe6 B7 86.2(2)
B3 Fe6 B7 48.07(18)
B2 Fe6 B7 83.00(19)
C63 Fe6 B9 129.9(2)
C61 Fe6 B9 81.6(2)
C62 Fe6 B9 135.9(2)
B3 Fe6 B9 82.46(19)
B2 Fe6 B9 48.39(19)
B7 Fe6 B9 72.79(18)
C63 Fe6 Fe10 172.42(15)
C61 Fe6 Fe10 94.61(15)
C62 Fe6 Fe10 81.28(15)
B3 Fe6 Fe10 98.50(13)
B2 Fe6 Fe10 99.61(14)
B7 Fe6 Fe10 53.93(13)
B9 Fe6 Fe10 54.94(13)
O61 C61 Fe6 176.4(5)
O62 C62 Fe6 178.3(4)
O63 C63 Fe6 179.2(4)
C102 Fe10 C101 91.4(2)
C102 Fe10 B8 122.11(19)
C101 Fe10 B8 146.53(19)
C102 Fe10 B7 87.09(19)
C101 Fe10 B7 139.56(19)
B8 Fe10 B7 51.69(18)
C102 Fe10 B9 158.48(19)
C101 Fe10 B9 98.74(19)
B8 Fe10 B9 49.95(18)
B7 Fe10 B9 72.89(18)
C102 Fe10 P1 104.85(14)
C101 Fe10 P1 83.53(14)
B8 Fe10 P1 87.64(13)
B7 Fe10 P1 135.77(14)
B9 Fe10 P1 95.19(13)
C102 Fe10 Fe6 107.40(14)
C101 Fe10 Fe6 87.84(14)
B8 Fe10 Fe6 82.09(13)
B7 Fe10 Fe6 54.59(13)
B9 Fe10 Fe6 54.48(13)
P1 Fe10 Fe6 146.76(4)
C102 Fe10 Ir1 85.50(14)
C101 Fe10 Ir1 134.49(14)
B8 Fe10 Ir1 56.83(13)
B7 Fe10 Ir1 85.70(13)
B9 Fe10 Ir1 100.42(13)
P1 Fe10 Ir1 53.98(3)
Fe6 Fe10 Ir1 136.28(3)
O101 C101 Fe10 177.7(4)
O102 C102 Fe10 176.2(4)
C121 P1 C111 103.60(18)
C121 P1 Fe10 120.34(15)
C111 P1 Fe10 111.84(13)
C121 P1 Ir1 123.18(13)
C111 P1 Ir1 121.99(14)
Fe10 P1 Ir1 74.06(3)
C112 C111 C116 119.2(4)
C112 C111 P1 121.7(3)
C116 C111 P1 118.7(3)
C113 C112 C111 120.8(4)
C114 C113 C112 119.8(4)
C113 C114 C115 120.4(4)
C114 C115 C116 120.0(4)
C111 C116 C115 119.8(4)
C122 C121 C126 118.8(4)
C122 C121 P1 121.1(3)
C126 C121 P1 120.0(3)
C123 C122 C121 120.4(4)
C124 C123 C122 119.6(4)
C125 C124 C123 121.1(4)
C124 C125 C126 119.6(4)
C125 C126 C121 120.5(4)
C231 P2 C211 105.04(19)
C231 P2 C221 102.28(19)
C211 P2 C221 103.49(19)
C231 P2 Ir1 110.10(13)
C211 P2 Ir1 118.58(14)
C221 P2 Ir1 115.65(14)
C212 C211 C216 119.0(4)
C212 C211 P2 120.3(3)
C216 C211 P2 120.7(3)
C211 C212 C213 120.0(4)
C214 C213 C212 120.4(4)
C215 C214 C213 119.3(4)
C214 C215 C216 121.0(4)
C215 C216 C211 120.3(4)
C222 C221 C226 119.1(4)
C222 C221 P2 120.4(3)
C226 C221 P2 120.4(3)
C223 C222 C221 119.8(4)
C224 C223 C222 120.6(4)
C225 C224 C223 119.5(4)
C224 C225 C226 120.7(5)
C225 C226 C221 120.3(4)
C232 C231 C236 118.7(4)
C232 C231 P2 117.7(3)
C236 C231 P2 123.6(3)
C233 C232 C231 120.4(4)
C232 C233 C234 120.6(4)
C235 C234 C233 119.4(4)
C234 C235 C236 120.8(4)
C235 C236 C231 120.1(4)
C3S C2S C1S 100.5(16)
C4S C3S C2S 131.0(19)
C3S C4S C5S 118.8(14)

loop_
_geom_bond_atom_site_label_1
_geom_bond_atom_site_label_2
_geom_bond_distance
Ir1 H8 1.65(4)
Ir1 C21 1.915(4)
Ir1 C11 2.122(4)
Ir1 P1 2.2982(11)
Ir1 P2 2.3151(11)
Ir1 B8 2.348(4)
Ir1 Fe10 2.7321(6)
C11 C16 1.392(6)
C11 C12 1.403(6)
C12 C13 1.401(6)
C13 C14 1.364(7)
C14 C15 1.375(7)
C15 C16 1.401(6)
C21 O21 1.139(5)
C1 B3 1.588(7)
C1 B4 1.597(6)
C1 B2 1.604(7)
C1 B5 1.607(7)
B2 B9 1.801(7)
B2 B5 1.837(7)
B2 B3 1.983(7)
B2 Fe6 2.182(6)
B3 B7 1.784(7)
B3 B4 1.829(7)
B3 Fe6 2.178(5)
B4 B8 1.778(6)
B4 B7 1.826(7)
B4 B5 1.832(6)
B5 B8 1.785(7)
B5 B9 1.824(7)
B7 B8 1.841(7)
B7 Fe10 2.185(5)
B7 Fe6 2.203(5)
B8 H8 1.28(4)
B8 B9 1.804(6)
B8 Fe10 2.025(5)
B9 Fe6 2.212(5)
B9 Fe10 2.224(5)
Fe6 C63 1.780(5)
Fe6 C61 1.799(5)
Fe6 C62 1.799(5)
Fe6 Fe10 2.5626(9)
C61 O61 1.132(5)
C62 O62 1.137(5)
C63 O63 1.141(5)
Fe10 C102 1.766(4)
Fe10 C101 1.783(5)
Fe10 P1 2.2379(12)
C101 O101 1.142(5)
C102 O102 1.155(5)
P1 C121 1.813(4)
P1 C111 1.815(4)
C111 C112 1.390(6)
C111 C116 1.391(6)
C112 C113 1.386(5)
C113 C114 1.375(6)
C114 C115 1.383(6)
C115 C116 1.398(5)
C121 C122 1.394(6)
C121 C126 1.400(6)
C122 C123 1.388(6)
C123 C124 1.378(7)
C124 C125 1.377(7)
C125 C126 1.386(6)
P2 C231 1.823(4)
P2 C211 1.827(4)
P2 C221 1.828(4)
C211 C212 1.385(6)
C211 C216 1.388(6)
C212 C213 1.389(6)
C213 C214 1.385(7)
C214 C215 1.363(7)
C215 C216 1.381(6)
C221 C222 1.392(5)
C221 C226 1.397(6)
C222 C223 1.387(6)
C223 C224 1.385(7)
C224 C225 1.374(6)
C225 C226 1.379(6)
C231 C232 1.394(6)
C231 C236 1.404(5)
C232 C233 1.378(6)
C233 C234 1.388(6)
C234 C235 1.379(6)
C235 C236 1.381(6)
C1S C2S 1.71(2)
C2S C3S 1.51(2)
C3S C4S 1.336(14)
C4S C5S 1.565(14)
